data_7213605
loop_
_publ_author_name
'Dai, Yiqiang'
'Tan, Jifeng'
'Ye, Ning'
'Yang, Zhou'

_publ_section_title
;
 Synthesis and crystal growth of thienyl-substituted pyridinium
 derivatives for second-order nonlinear optics
;
_journal_issue 4
_journal_name_full CrystEngComm
_journal_page_first 636
_journal_paper_doi 10.1039/c3ce41938j
_journal_volume 16
_journal_year 2014
_chemical_absolute_configuration ad
_chemical_formula_moiety 'C14 H17 N2 S, C6 H4 N O5 S, H2 O'
_chemical_formula_sum 'C20 H23 N3 O6 S2'
_chemical_formula_weight 465.53
_chemical_name_systematic
;
 ? 
;
_space_group_crystal_system triclinic
_space_group_IT_number 1
_space_group_name_Hall 'P 1'
_space_group_name_H-M_alt 'P 1'
_symmetry_space_group_name_Hall 'P 1'
_symmetry_space_group_name_H-M 'P 1'
_atom_sites_solution_hydrogens geom
_atom_sites_solution_primary iterative
_atom_sites_solution_secondary difmap
_audit_creation_date 2012-11-20
_audit_creation_method
;
  Olex2 1.2
  (compiled 2012.05.09 svn.r2324, GUI svn.r4230)
;
_cell_angle_alpha 104.448(5)
_cell_angle_beta 108.242(5)
_cell_angle_gamma 96.225(4)
_cell_formula_units_Z 1
_cell_length_a 7.5719(4)
_cell_length_b 7.8718(4)
_cell_length_c 9.8803(6)
_cell_measurement_reflns_used 3200
_cell_measurement_temperature 100.01(10)
_cell_measurement_theta_max 30.2651
_cell_measurement_theta_min 2.8868
_cell_volume 530.37(6)
_computing_cell_refinement
;
CrysAlisPro, Agilent Technologies,
Version 1.171.36.20 (release 27-06-2012 CrysAlis171 .NET)
(compiled Jul 11 2012,15:38:31)
;
_computing_data_collection
;
CrysAlisPro, Agilent Technologies,
Version 1.171.36.20 (release 27-06-2012 CrysAlis171 .NET)
(compiled Jul 11 2012,15:38:31)
;
_computing_data_reduction
;
CrysAlisPro, Agilent Technologies,
Version 1.171.36.20 (release 27-06-2012 CrysAlis171 .NET)
(compiled Jul 11 2012,15:38:31)
;
_computing_molecular_graphics
;
O. V. Dolomanov, L. J. Bourhis, R. J. Gildea, J. A. K. Howard and H. Puschmann,
OLEX2: a complete structure solution, refinement and analysis program.
J. Appl. Cryst. (2009). 42, 339-341.
;
_computing_publication_material
;
O. V. Dolomanov, L. J. Bourhis, R. J. Gildea, J. A. K. Howard and H. Puschmann,
OLEX2: a complete structure solution, refinement and analysis program.
J. Appl. Cryst. (2009). 42, 339-341.
;
_computing_structure_refinement
;
XL, G.M. Sheldrick, Acta Cryst.
(2008). A64, 112-122
;
_computing_structure_solution 'J. Appl. Cryst. (2007) 40, 786-790'
_diffrn_ambient_temperature 100.01(10)
_diffrn_detector_area_resol_mean 10.3914
_diffrn_measured_fraction_theta_full 0.9988
_diffrn_measured_fraction_theta_max 0.9877
_diffrn_measurement_details
;
  1 omega   69.00  104.00   1.0000    1.0000
omega____ theta____ kappa____ phi______ frames
    -       13.7753  178.0000  120.0000 35

  2 omega   72.00  104.00   1.0000    1.0000
omega____ theta____ kappa____ phi______ frames
    -       13.7753  178.0000  -30.0000 32

  3 omega  -23.00   66.00   1.0000    1.0000
omega____ theta____ kappa____ phi______ frames
    -      -14.5566   19.0000 -150.0000 89

  4 omega  -92.00  -56.00   1.0000    1.0000
omega____ theta____ kappa____ phi______ frames
    -      -14.5566  178.0000 -150.0000 36

  5 omega  -19.00   26.00   1.0000    1.0000
omega____ theta____ kappa____ phi______ frames
    -      -14.5566  -99.0000   90.0000 45

  6 omega  -93.00    6.00   1.0000    1.0000
omega____ theta____ kappa____ phi______ frames
    -      -14.5566  -19.0000   30.0000 99
;
_diffrn_measurement_device_type 'SuperNova, Dual, Cu at zero, Atlas'
_diffrn_measurement_method '\w scans'
_diffrn_orient_matrix_UB_11 0.0579319000
_diffrn_orient_matrix_UB_12 -0.0619317000
_diffrn_orient_matrix_UB_13 0.0181835000
_diffrn_orient_matrix_UB_21 0.0161700000
_diffrn_orient_matrix_UB_22 0.0389528000
_diffrn_orient_matrix_UB_23 0.0768564000
_diffrn_orient_matrix_UB_31 -0.0807971000
_diffrn_orient_matrix_UB_32 -0.0606355000
_diffrn_orient_matrix_UB_33 -0.0064808000
_diffrn_radiation_monochromator mirror
_diffrn_radiation_type 'Mo K\a'
_diffrn_radiation_wavelength 0.7107
_diffrn_reflns_av_R_equivalents 0.0207
_diffrn_reflns_av_unetI/netI 0.0383
_diffrn_reflns_limit_h_max 9
_diffrn_reflns_limit_h_min -9
_diffrn_reflns_limit_k_max 9
_diffrn_reflns_limit_k_min -9
_diffrn_reflns_limit_l_max 11
_diffrn_reflns_limit_l_min -11
_diffrn_reflns_number 3739
_diffrn_reflns_theta_full 25.02
_diffrn_reflns_theta_max 25.02
_diffrn_reflns_theta_min 2.89
_diffrn_source 'SuperNova (Mo) X-ray Source'
_exptl_absorpt_coefficient_mu 0.295
_exptl_absorpt_correction_T_max 1.00000
_exptl_absorpt_correction_T_min 0.97684
_exptl_absorpt_correction_type multi-scan
_exptl_absorpt_process_details
;
CrysAlisPro, Agilent Technologies,
Version 1.171.36.20 (release 27-06-2012 CrysAlis171 .NET)
(compiled Jul 11 2012,15:38:31)
Empirical absorption correction using spherical harmonics,
 implemented in SCALE3 ABSPACK scaling algorithm.
;
_exptl_crystal_density_diffrn 1.458
_exptl_crystal_density_method 'not measured'
_exptl_crystal_F_000 244
_exptl_crystal_size_max 0.20
_exptl_crystal_size_mid 0.20
_exptl_crystal_size_min 0.10
_refine_diff_density_max 0.209
_refine_diff_density_min -0.230
_refine_diff_density_rms 0.043
_refine_ls_abs_structure_details 'Flack H D (1983), Acta Cryst. A39, 876-881'
_refine_ls_abs_structure_Flack 0.05(6)
_refine_ls_extinction_method none
_refine_ls_goodness_of_fit_ref 1.032
_refine_ls_hydrogen_treatment mixed
_refine_ls_matrix_type full
_refine_ls_number_parameters 291
_refine_ls_number_reflns 2616
_refine_ls_number_restraints 3
_refine_ls_restrained_S_all 1.031
_refine_ls_R_factor_all 0.0285
_refine_ls_R_factor_gt 0.0274
_refine_ls_shift/su_max 0.001
_refine_ls_shift/su_mean 0.000
_refine_ls_structure_factor_coef Fsqd
_refine_ls_weighting_details 'calc w=1/[\s^2^(Fo^2^)+(0.0336P)^2^+0.1354P] where P=(Fo^2^+2Fc^2^)/3'
_refine_ls_weighting_scheme calc
_refine_ls_wR_factor_gt 0.0678
_refine_ls_wR_factor_ref 0.0687
_reflns_number_gt 2554
_reflns_number_total 2616
_reflns_threshold_expression >2sigma(I)
_cod_data_source_file c3ce41938j.txt
_cod_data_source_block exp_425
_cod_original_cell_volume 530.37(5)
_cod_database_code 7213605
_chemical_oxdiff_formula C20H20N3O5S2
_reflns_odcompleteness_completeness 99.88
_reflns_odcompleteness_iscentric 1
_reflns_odcompleteness_theta 27.42

loop_
_space_group_symop_id
_space_group_symop_operation_xyz
1 'x, y, z'

loop_
_atom_site_label
_atom_site_type_symbol
_atom_site_fract_x
_atom_site_fract_y
_atom_site_fract_z
_atom_site_U_iso_or_equiv
_atom_site_adp_type
_atom_site_occupancy
_atom_site_symmetry_multiplicity
_atom_site_calc_flag
_atom_site_refinement_flags
C1 C -0.2512(4) -0.3994(4) 0.7792(3) 0.0219(7) Uani 1 1 d .
H1A H -0.3499 -0.3666 0.7081 0.033 Uiso 1 1 calc R
H1B H -0.2677 -0.3689 0.8742 0.033 Uiso 1 1 calc R
H1C H -0.2574 -0.5260 0.7451 0.033 Uiso 1 1 calc R
C2 C 0.0807(4) -0.2561(3) 0.9268(3) 0.0176(6) Uani 1 1 d .
H2 H 0.0618 -0.2844 1.0079 0.021 Uiso 1 1 calc R
C3 C 0.2540(4) -0.1693(3) 0.9424(3) 0.0195(6) Uani 1 1 d .
H3 H 0.3520 -0.1389 1.0344 0.023 Uiso 1 1 calc R
C4 C 0.2891(4) -0.1241(3) 0.8228(3) 0.0182(6) Uani 1 1 d .
C5 C 0.1332(4) -0.1721(3) 0.6886(3) 0.0202(6) Uani 1 1 d .
H5 H 0.1476 -0.1444 0.6060 0.024 Uiso 1 1 calc R
C6 C -0.0391(4) -0.2585(3) 0.6775(3) 0.0194(6) Uani 1 1 d .
H6 H -0.1407 -0.2880 0.5877 0.023 Uiso 1 1 calc R
C7 C 0.4773(4) -0.0351(3) 0.8440(3) 0.0222(6) Uani 1 1 d .
H7 H 0.5673 0.0008 0.9401 0.027 Uiso 1 1 calc R
C8 C 0.5317(4) -0.0002(3) 0.7346(3) 0.0200(6) Uani 1 1 d .
H8 H 0.4404 -0.0400 0.6390 0.024 Uiso 1 1 calc R
C9 C 0.7127(4) 0.0904(3) 0.7483(3) 0.0198(6) Uani 1 1 d .
C10 C 0.7658(4) 0.1210(3) 0.6346(3) 0.0202(6) Uani 1 1 d .
H10 H 0.6847 0.0817 0.5353 0.024 Uiso 1 1 calc R
C11 C 0.9510(4) 0.2157(3) 0.6799(3) 0.0188(6) Uani 1 1 d .
H11 H 1.0053 0.2457 0.6144 0.023 Uiso 1 1 calc R
C12 C 1.0455(4) 0.2603(3) 0.8315(3) 0.0166(6) Uani 1 1 d .
C13 C 1.3058(4) 0.3826(4) 1.0713(3) 0.0302(7) Uani 1 1 d .
H13A H 1.2203 0.4285 1.1184 0.045 Uiso 1 1 calc R
H13B H 1.4247 0.4667 1.1122 0.045 Uiso 1 1 calc R
H13C H 1.3263 0.2706 1.0889 0.045 Uiso 1 1 calc R
C14 C 1.3434(4) 0.4055(4) 0.8319(4) 0.0255(7) Uani 1 1 d .
H14A H 1.3745 0.3001 0.7788 0.038 Uiso 1 1 calc R
H14B H 1.4580 0.4864 0.9019 0.038 Uiso 1 1 calc R
H14C H 1.2763 0.4629 0.7623 0.038 Uiso 1 1 calc R
C15 C 0.9057(4) 0.0357(3) 0.2889(3) 0.0148(5) Uani 1 1 d .
C16 C 1.0944(4) 0.1181(3) 0.3354(3) 0.0153(5) Uani 1 1 d .
H16 H 1.1901 0.0526 0.3407 0.018 Uiso 1 1 calc R
C17 C 1.1336(4) 0.3047(3) 0.3739(3) 0.0161(5) Uani 1 1 d .
C18 C 0.9976(4) 0.4069(3) 0.3659(3) 0.0183(6) Uani 1 1 d .
H18 H 1.0300 0.5310 0.3909 0.022 Uiso 1 1 calc R
C19 C 0.8090(4) 0.3192(3) 0.3190(3) 0.0182(6) Uani 1 1 d .
H19 H 0.7134 0.3850 0.3128 0.022 Uiso 1 1 calc R
C20 C 0.7641(4) 0.1351(3) 0.2819(3) 0.0164(5) Uani 1 1 d .
H20 H 0.6384 0.0771 0.2520 0.020 Uiso 1 1 calc R
N1 N -0.0648(3) -0.3020(3) 0.7947(3) 0.0166(5) Uani 1 1 d .
N2 N 1.2243(3) 0.3554(3) 0.9118(3) 0.0236(5) Uani 1 1 d .
N3 N 1.3345(3) 0.3974(3) 0.4274(3) 0.0215(5) Uani 1 1 d .
O1 O 0.6927(3) -0.2538(2) 0.0918(2) 0.0245(5) Uani 1 1 d .
O2 O 0.7726(3) -0.2423(2) 0.3509(2) 0.0198(4) Uani 1 1 d .
O3 O 1.0130(3) -0.2675(2) 0.2366(2) 0.0205(4) Uani 1 1 d .
O4 O 1.4551(3) 0.3075(3) 0.4299(3) 0.0401(6) Uani 1 1 d .
O5 O 1.3700(3) 0.5608(3) 0.4651(3) 0.0353(6) Uani 1 1 d .
O6 O 0.4095(3) 0.8567(3) 0.3095(3) 0.0272(5) Uani 1 1 d .
S1 S 0.90140(9) 0.18130(8) 0.91949(7) 0.02088(17) Uani 1 1 d .
S2 S 0.84063(7) -0.20341(7) 0.23706(6) 0.01407(15) Uani 1 1 d .
H6A H 0.309(5) 0.789(4) 0.305(4) 0.027(8) Uiso 1 1 d .
H6B H 0.510(9) 0.811(9) 0.313(8) 0.13(2) Uiso 1 1 d .

loop_
_atom_site_aniso_label
_atom_site_aniso_U_11
_atom_site_aniso_U_22
_atom_site_aniso_U_33
_atom_site_aniso_U_23
_atom_site_aniso_U_13
_atom_site_aniso_U_12
C1 0.0154(15) 0.0265(14) 0.0217(16) 0.0040(12) 0.0068(13) 0.0019(12)
C2 0.0198(14) 0.0179(12) 0.0154(14) 0.0050(11) 0.0061(12) 0.0058(11)
C3 0.0175(14) 0.0201(13) 0.0195(15) 0.0063(11) 0.0037(12) 0.0064(11)
C4 0.0185(14) 0.0120(11) 0.0249(15) 0.0061(11) 0.0077(12) 0.0058(11)
C5 0.0277(16) 0.0192(13) 0.0201(15) 0.0089(12) 0.0134(13) 0.0089(12)
C6 0.0215(15) 0.0200(12) 0.0134(14) 0.0031(11) 0.0024(12) 0.0066(11)
C7 0.0209(15) 0.0222(13) 0.0207(15) 0.0056(12) 0.0034(12) 0.0066(12)
C8 0.0217(15) 0.0168(12) 0.0202(16) 0.0047(11) 0.0061(12) 0.0050(11)
C9 0.0190(14) 0.0154(12) 0.0238(16) 0.0048(11) 0.0062(12) 0.0048(11)
C10 0.0235(14) 0.0180(12) 0.0175(15) 0.0043(11) 0.0057(12) 0.0048(11)
C11 0.0221(14) 0.0192(13) 0.0183(15) 0.0068(11) 0.0101(12) 0.0056(11)
C12 0.0203(15) 0.0141(12) 0.0175(15) 0.0031(11) 0.0105(12) 0.0045(11)
C13 0.0282(17) 0.0317(16) 0.0234(17) 0.0077(13) 0.0021(13) -0.0003(14)
C14 0.0205(15) 0.0251(14) 0.0310(17) 0.0071(12) 0.0121(13) -0.0001(12)
C15 0.0183(14) 0.0154(11) 0.0110(13) 0.0050(10) 0.0051(11) 0.0020(11)
C16 0.0162(13) 0.0190(12) 0.0134(14) 0.0080(10) 0.0060(11) 0.0052(10)
C17 0.0174(13) 0.0179(11) 0.0128(13) 0.0046(10) 0.0062(11) 0.0005(10)
C18 0.0214(16) 0.0149(12) 0.0195(16) 0.0069(11) 0.0072(13) 0.0031(11)
C19 0.0202(15) 0.0208(13) 0.0177(15) 0.0095(12) 0.0072(12) 0.0099(12)
C20 0.0127(13) 0.0225(13) 0.0132(14) 0.0070(11) 0.0030(11) 0.0006(11)
N1 0.0163(12) 0.0183(11) 0.0143(12) 0.0036(9) 0.0048(10) 0.0044(9)
N2 0.0190(12) 0.0291(12) 0.0193(13) 0.0065(10) 0.0050(10) -0.0014(10)
N3 0.0190(12) 0.0237(12) 0.0214(13) 0.0085(10) 0.0063(10) 0.0009(10)
O1 0.0275(11) 0.0203(9) 0.0198(11) 0.0044(8) 0.0022(9) 0.0032(8)
O2 0.0203(11) 0.0204(9) 0.0240(12) 0.0113(8) 0.0109(9) 0.0054(8)
O3 0.0200(10) 0.0170(9) 0.0306(12) 0.0093(8) 0.0146(9) 0.0059(7)
O4 0.0187(11) 0.0321(11) 0.0612(17) 0.0008(11) 0.0135(12) 0.0039(10)
O5 0.0254(12) 0.0211(10) 0.0487(15) 0.0137(10) -0.0003(10) -0.0051(9)
O6 0.0208(11) 0.0240(10) 0.0400(14) 0.0119(9) 0.0129(10) 0.0054(9)
S1 0.0214(4) 0.0238(3) 0.0181(4) 0.0077(3) 0.0078(3) 0.0016(3)
S2 0.0151(3) 0.0128(3) 0.0149(3) 0.0048(2) 0.0056(3) 0.0030(2)

loop_
_atom_type_symbol
_atom_type_description
_atom_type_scat_dispersion_real
_atom_type_scat_dispersion_imag
_atom_type_scat_source
C C 0.0033 0.0016 'International Tables Vol C Tables 4.2.6.8 and 6.1.1.4'
H H 0.0000 0.0000 'International Tables Vol C Tables 4.2.6.8 and 6.1.1.4'
N N 0.0061 0.0033 'International Tables Vol C Tables 4.2.6.8 and 6.1.1.4'
O O 0.0106 0.0060 'International Tables Vol C Tables 4.2.6.8 and 6.1.1.4'
S S 0.1246 0.1234 'International Tables Vol C Tables 4.2.6.8 and 6.1.1.4'

loop_
_geom_angle_atom_site_label_1
_geom_angle_atom_site_label_2
_geom_angle_atom_site_label_3
_geom_angle
H1A C1 H1B 109.5
H1A C1 H1C 109.5
H1B C1 H1C 109.5
N1 C1 H1A 109.5
N1 C1 H1B 109.5
N1 C1 H1C 109.5
C3 C2 H2 119.7
N1 C2 H2 119.7
N1 C2 C3 120.7(3)
C2 C3 H3 119.2
C2 C3 C4 121.6(3)
C4 C3 H3 119.2
C3 C4 C7 119.6(3)
C5 C4 C3 115.7(2)
C5 C4 C7 124.8(3)
C4 C5 H5 119.5
C6 C5 C4 121.0(3)
C6 C5 H5 119.5
C5 C6 H6 119.4
N1 C6 C5 121.1(3)
N1 C6 H6 119.4
C4 C7 H7 117.6
C8 C7 C4 124.7(3)
C8 C7 H7 117.6
C7 C8 H8 116.2
C7 C8 C9 127.6(3)
C9 C8 H8 116.2
C8 C9 S1 123.2(2)
C10 C9 C8 126.5(3)
C10 C9 S1 110.3(2)
C9 C10 H10 122.8
C9 C10 C11 114.5(3)
C11 C10 H10 122.8
C10 C11 H11 123.5
C12 C11 C10 113.0(2)
C12 C11 H11 123.5
C11 C12 S1 111.17(19)
N2 C12 C11 128.0(2)
N2 C12 S1 120.8(2)
H13A C13 H13B 109.5
H13A C13 H13C 109.5
H13B C13 H13C 109.5
N2 C13 H13A 109.5
N2 C13 H13B 109.5
N2 C13 H13C 109.5
H14A C14 H14B 109.5
H14A C14 H14C 109.5
H14B C14 H14C 109.5
N2 C14 H14A 109.5
N2 C14 H14B 109.5
N2 C14 H14C 109.5
C16 C15 C20 121.2(2)
C16 C15 S2 119.9(2)
C20 C15 S2 118.90(18)
C15 C16 H16 121.7
C15 C16 C17 116.5(2)
C17 C16 H16 121.7
C16 C17 N3 117.9(2)
C18 C17 C16 123.9(2)
C18 C17 N3 118.2(2)
C17 C18 H18 121.0
C17 C18 C19 117.9(2)
C19 C18 H18 121.0
C18 C19 H19 120.0
C20 C19 C18 120.0(3)
C20 C19 H19 120.0
C15 C20 H20 119.8
C19 C20 C15 120.4(2)
C19 C20 H20 119.8
C2 N1 C1 119.9(2)
C6 N1 C1 120.2(2)
C6 N1 C2 119.9(2)
C12 N2 C13 120.8(2)
C12 N2 C14 118.5(2)
C13 N2 C14 120.0(2)
O4 N3 C17 118.5(2)
O4 N3 O5 123.4(2)
O5 N3 C17 118.1(2)
H6A O6 H6B 118(4)
C12 S1 C9 91.05(13)
O1 S2 C15 104.74(12)
O1 S2 O2 112.67(11)
O1 S2 O3 114.16(11)
O2 S2 C15 105.82(11)
O3 S2 C15 105.41(11)
O3 S2 O2 113.02(11)

loop_
_geom_bond_atom_site_label_1
_geom_bond_atom_site_label_2
_geom_bond_distance
C1 H1A 0.9600
C1 H1B 0.9600
C1 H1C 0.9600
C1 N1 1.475(3)
C2 H2 0.9300
C2 C3 1.356(4)
C2 N1 1.351(4)
C3 H3 0.9300
C3 C4 1.407(4)
C4 C5 1.403(4)
C4 C7 1.445(4)
C5 H5 0.9300
C5 C6 1.363(4)
C6 H6 0.9300
C6 N1 1.349(4)
C7 H7 0.9300
C7 C8 1.347(4)
C8 H8 0.9300
C8 C9 1.425(4)
C9 C10 1.371(4)
C9 S1 1.754(3)
C10 H10 0.9300
C10 C11 1.392(4)
C11 H11 0.9300
C11 C12 1.376(4)
C12 N2 1.354(3)
C12 S1 1.746(3)
C13 H13A 0.9600
C13 H13B 0.9600
C13 H13C 0.9600
C13 N2 1.451(4)
C14 H14A 0.9600
C14 H14B 0.9600
C14 H14C 0.9600
C14 N2 1.454(3)
C15 C16 1.383(4)
C15 C20 1.389(4)
C15 S2 1.791(2)
C16 H16 0.9300
C16 C17 1.395(3)
C17 C18 1.370(4)
C17 N3 1.480(3)
C18 H18 0.9300
C18 C19 1.394(4)
C19 H19 0.9300
C19 C20 1.379(4)
C20 H20 0.9300
N3 O4 1.212(3)
N3 O5 1.220(3)
O1 S2 1.444(2)
O2 S2 1.4571(19)
O3 S2 1.4504(19)
O6 H6A 0.86(3)
O6 H6B 0.87(7)

loop_
_geom_hbond_atom_site_label_D
_geom_hbond_atom_site_label_H
_geom_hbond_atom_site_label_A
_geom_hbond_distance_DH
_geom_hbond_distance_HA
_geom_hbond_distance_DA
_geom_hbond_angle_DHA
_geom_hbond_site_symmetry_A
O6 H6A O3 0.86(3) 2.09(4) 2.854(3) 147(3) 1_465
O6 H6A O5 0.86(3) 2.66(3) 3.131(3) 116(3) 1_455
O6 H6B O2 0.87(7) 2.01(7) 2.873(3) 168(6) 1_565
